data_7113814
loop_
_publ_author_name
'Che, Chi-Ming'
'Sun, Raymond Wai-Yin'
'Yu, Wing-Yiu'
'Ko, Chi-Bun'
'Zhu, Nianyong'
'Sun, Hongzhe'

_publ_section_title
;
 Gold(III) porphyrins as a new class of anticancer drugs: cytotoxicity,
 DNA binding and induction of apoptosis in human cervix epitheloid cancer
 cells
;
_journal_coden_ASTM CHCOFS
_journal_issue 14
_journal_name_full
;
 Chemical Communications (Cambridge, United Kingdom)
;
_journal_page_first 1718
_journal_page_last 1719
_journal_paper_doi 10.1039/b303294a
_journal_year 2003
_chemical_formula_moiety 'C44 H28 Au Cl N4 O4'
_chemical_formula_sum 'C44 H28 Au Cl N4 O4'
_chemical_formula_weight 909.12
_space_group_IT_number 52
_symmetry_cell_setting orthorhombic
_symmetry_space_group_name_Hall '-P 2a 2bc'
_symmetry_space_group_name_H-M 'P n n a'
_atom_sites_solution_hydrogens geom
_atom_sites_solution_primary direct
_atom_sites_solution_secondary difmap
_audit_creation_method SHELXL-97
_cell_angle_alpha 90.00
_cell_angle_beta 90.00
_cell_angle_gamma 90.00
_cell_formula_units_Z 4
_cell_length_a 8.1020(16)
_cell_length_b 20.964(4)
_cell_length_c 20.060(4)
_cell_measurement_reflns_used 0
_cell_measurement_temperature 253(2)
_cell_measurement_theta_max 0
_cell_measurement_theta_min 0
_cell_volume 3407.2(12)
_computing_cell_refinement Scalepack
_computing_data_collection Marcontrol
_computing_data_reduction Denzo
_computing_molecular_graphics 'Ortep-3 for Windows (Farrugia, 1997)'
_computing_publication_material 'WinGX publication routines (Farrugia,1999)'
_computing_structure_refinement 'SHELXL-97 (Sheldrick, 1997)'
_computing_structure_solution 'SHELXS-97 (Sheldrick, 1997)'
_diffrn_ambient_temperature 253(2)
_diffrn_measured_fraction_theta_full 0.953
_diffrn_measured_fraction_theta_max 0.953
_diffrn_measurement_device_type 'Mar IPDS mar300'
_diffrn_measurement_method Oscillation
_diffrn_radiation_monochromator graphite
_diffrn_radiation_source 'fine-focus sealed tube'
_diffrn_radiation_type MoK\a
_diffrn_radiation_wavelength 0.71073
_diffrn_reflns_av_R_equivalents 0.0478
_diffrn_reflns_av_sigmaI/netI 0.0756
_diffrn_reflns_limit_h_max 9
_diffrn_reflns_limit_h_min -9
_diffrn_reflns_limit_k_max 25
_diffrn_reflns_limit_k_min -24
_diffrn_reflns_limit_l_max 24
_diffrn_reflns_limit_l_min -24
_diffrn_reflns_number 13426
_diffrn_reflns_theta_full 25.63
_diffrn_reflns_theta_max 25.63
_diffrn_reflns_theta_min 1.40
_exptl_absorpt_coefficient_mu 4.451
_exptl_absorpt_correction_type none
_exptl_crystal_colour black
_exptl_crystal_density_diffrn 1.772
_exptl_crystal_density_method 'not measured'
_exptl_crystal_description prism
_exptl_crystal_F_000 1792
_exptl_crystal_size_max 0.4
_exptl_crystal_size_mid 0.1
_exptl_crystal_size_min 0.1
_refine_diff_density_max 0.716
_refine_diff_density_min -1.590
_refine_diff_density_rms 0.265
_refine_ls_extinction_method none
_refine_ls_goodness_of_fit_ref 0.934
_refine_ls_hydrogen_treatment mixed
_refine_ls_matrix_type full
_refine_ls_number_parameters 248
_refine_ls_number_reflns 3066
_refine_ls_number_restraints 0
_refine_ls_restrained_S_all 0.934
_refine_ls_R_factor_all 0.0645
_refine_ls_R_factor_gt 0.0308
_refine_ls_shift/su_max 0.000
_refine_ls_shift/su_mean 0.000
_refine_ls_structure_factor_coef Fsqd
_refine_ls_weighting_details 'calc w=1/[\s^2^(Fo^2^)+(0.0544P)^2^+0.0000P] where P=(Fo^2^+2Fc^2^)/3'
_refine_ls_weighting_scheme calc
_refine_ls_wR_factor_gt 0.0790
_refine_ls_wR_factor_ref 0.1040
_reflns_number_gt 1782
_reflns_number_total 3066
_reflns_threshold_expression >2sigma(I)
_cod_duplicate_entry 7103745
_cod_data_source_file b303294a.txt
_cod_data_source_block mar629a
_cod_database_code 7113814

loop_
_symmetry_equiv_pos_as_xyz
'x, y, z'
'-x+1/2, -y, z'
'x, -y+1/2, -z+1/2'
'-x+1/2, y+1/2, -z+1/2'
'-x, -y, -z'
'x-1/2, y, -z'
'-x, y-1/2, z-1/2'
'x-1/2, -y-1/2, z-1/2'

loop_
_atom_site_label
_atom_site_type_symbol
_atom_site_fract_x
_atom_site_fract_y
_atom_site_fract_z
_atom_site_U_iso_or_equiv
_atom_site_adp_type
_atom_site_occupancy
_atom_site_symmetry_multiplicity
_atom_site_calc_flag
_atom_site_refinement_flags
Au1 Au 0.7500 0.0000 0.075073(16) 0.02988(14) Uani 1 2 d S
N1 N 0.6872(6) -0.0640(3) 0.0033(3) 0.0294(13) Uani 1 1 d .
N2 N 0.6981(6) -0.0656(3) 0.1467(3) 0.0335(14) Uani 1 1 d .
C1 C 0.7500 0.0000 -0.0970(4) 0.0295(19) Uani 1 2 d S
C2 C 0.6798(9) -0.0522(3) -0.0647(3) 0.0292(15) Uani 1 1 d .
C3 C 0.5981(7) -0.1046(4) -0.0948(3) 0.0389(18) Uani 1 1 d .
H3 H 0.5737 -0.1084 -0.1399 0.047 Uiso 1 1 calc R
C4 C 0.5619(8) -0.1475(3) -0.0476(3) 0.0361(17) Uani 1 1 d .
H4 H 0.5088 -0.1863 -0.0545 0.043 Uiso 1 1 calc R
C5 C 0.6183(7) -0.1238(3) 0.0147(3) 0.0314(16) Uani 1 1 d .
C6 C 0.6128(8) -0.1555(3) 0.0751(3) 0.0347(16) Uani 1 1 d .
C7 C 0.6582(8) -0.1284(3) 0.1357(3) 0.0354(16) Uani 1 1 d .
C8 C 0.6608(9) -0.1605(4) 0.1978(3) 0.0466(19) Uani 1 1 d .
H8 H 0.6411 -0.2037 0.2046 0.056 Uiso 1 1 calc R
C9 C 0.6969(9) -0.1173(4) 0.2454(4) 0.046(2) Uani 1 1 d .
H9 H 0.7045 -0.1257 0.2908 0.055 Uiso 1 1 calc R
C10 C 0.7215(7) -0.0574(4) 0.2153(3) 0.0356(17) Uani 1 1 d .
C11 C 0.7500 0.0000 0.2470(5) 0.037(2) Uani 1 2 d S
C12 C 0.7500 0.0000 -0.1713(4) 0.034(2) Uani 1 2 d S
C13 C 0.8098(8) -0.0516(4) -0.2073(4) 0.0388(18) Uani 1 1 d .
H13 H 0.8509 -0.0868 -0.1845 0.047 Uiso 1 1 calc R
C14 C 0.8099(10) -0.0518(4) -0.2758(4) 0.056(2) Uani 1 1 d .
H14 H 0.8503 -0.0870 -0.2989 0.068 Uiso 1 1 calc R
C15 C 0.7500 0.0000 -0.3102(5) 0.051(3) Uani 1 2 d S
H15 H 0.7500 0.0000 -0.3566 0.062 Uiso 1 2 calc SR
C16 C 0.5565(9) -0.2233(3) 0.0761(3) 0.0373(17) Uani 1 1 d .
C17 C 0.6453(9) -0.2687(4) 0.0408(4) 0.050(2) Uani 1 1 d .
H17 H 0.7379 -0.2567 0.0164 0.060 Uiso 1 1 calc R
C18 C 0.5952(10) -0.3322(4) 0.0420(4) 0.056(2) Uani 1 1 d .
H18 H 0.6549 -0.3628 0.0187 0.067 Uiso 1 1 calc R
C19 C 0.4583(11) -0.3495(4) 0.0774(4) 0.055(2) Uani 1 1 d .
H19 H 0.4254 -0.3919 0.0782 0.067 Uiso 1 1 calc R
C20 C 0.3694(10) -0.3048(4) 0.1115(4) 0.052(2) Uani 1 1 d .
H20 H 0.2760 -0.3169 0.1352 0.062 Uiso 1 1 calc R
C21 C 0.4179(9) -0.2417(4) 0.1107(4) 0.0459(19) Uani 1 1 d .
H21 H 0.3564 -0.2114 0.1338 0.055 Uiso 1 1 calc R
C22 C 0.7500 0.0000 0.3213(5) 0.043(2) Uani 1 2 d S
C23 C 0.6353(10) 0.0364(4) 0.3570(4) 0.058(2) Uani 1 1 d .
H23 H 0.5587 0.0610 0.3340 0.070 Uiso 1 1 calc R
C24 C 0.6342(13) 0.0362(6) 0.4263(4) 0.078(3) Uani 1 1 d .
H24 H 0.5569 0.0602 0.4497 0.094 Uiso 1 1 calc R
C25 C 0.7500 0.0000 0.4598(6) 0.084(5) Uani 1 2 d S
H25 H 0.7500 0.0000 0.5062 0.100 Uiso 1 2 calc SR
Cl1 Cl 0.4475(4) 0.2500 0.2500 0.0678(9) Uani 1 2 d S
O1 O 0.5458(8) 0.2630(4) 0.1930(3) 0.114(3) Uani 1 1 d .
O2 O 0.3481(10) 0.1969(4) 0.2371(4) 0.134(3) Uani 1 1 d .

loop_
_atom_site_aniso_label
_atom_site_aniso_U_11
_atom_site_aniso_U_22
_atom_site_aniso_U_33
_atom_site_aniso_U_23
_atom_site_aniso_U_13
_atom_site_aniso_U_12
Au1 0.0351(2) 0.0277(2) 0.0268(2) 0.000 0.000 0.0031(2)
N1 0.035(3) 0.027(4) 0.026(3) -0.004(3) -0.001(2) 0.001(2)
N2 0.043(3) 0.033(4) 0.024(3) 0.008(3) 0.003(2) 0.001(2)
C1 0.033(5) 0.028(5) 0.027(4) 0.000 0.000 0.006(5)
C2 0.039(3) 0.025(4) 0.023(4) 0.001(3) -0.002(3) 0.005(3)
C3 0.036(4) 0.048(5) 0.033(4) -0.007(4) 0.004(3) -0.001(3)
C4 0.046(4) 0.026(4) 0.036(4) 0.001(3) 0.006(3) -0.002(3)
C5 0.039(4) 0.017(4) 0.037(4) -0.004(3) -0.002(3) -0.004(3)
C6 0.041(4) 0.028(4) 0.035(4) 0.000(4) 0.007(3) 0.002(3)
C7 0.050(4) 0.021(4) 0.036(4) 0.006(3) 0.006(3) 0.003(3)
C8 0.053(5) 0.044(5) 0.043(5) 0.008(4) -0.004(4) 0.002(4)
C9 0.055(4) 0.052(6) 0.031(4) 0.000(4) -0.003(3) -0.001(4)
C10 0.038(4) 0.043(5) 0.026(4) 0.008(3) 0.004(3) 0.001(3)
C11 0.035(5) 0.042(6) 0.032(5) 0.000 0.000 -0.009(6)
C12 0.041(5) 0.035(6) 0.025(5) 0.000 0.000 -0.005(6)
C13 0.042(4) 0.032(5) 0.042(5) -0.005(4) 0.004(3) 0.002(3)
C14 0.062(5) 0.065(6) 0.042(5) -0.007(5) -0.002(4) -0.010(4)
C15 0.056(7) 0.075(9) 0.023(5) 0.000 0.000 -0.009(8)
C16 0.049(4) 0.030(4) 0.033(4) 0.000(4) 0.001(3) 0.001(3)
C17 0.063(5) 0.035(5) 0.052(5) 0.004(4) 0.006(4) 0.001(4)
C18 0.085(6) 0.034(5) 0.049(5) -0.007(4) 0.002(5) 0.010(4)
C19 0.094(7) 0.027(5) 0.045(5) 0.006(4) -0.002(5) -0.013(5)
C20 0.071(6) 0.039(6) 0.045(5) 0.012(4) 0.003(4) -0.008(4)
C21 0.064(5) 0.031(5) 0.042(5) 0.005(4) 0.011(4) 0.004(4)
C22 0.057(6) 0.045(7) 0.027(5) 0.000 0.000 -0.017(7)
C23 0.073(6) 0.064(7) 0.039(5) -0.016(5) 0.012(4) -0.025(5)
C24 0.098(8) 0.086(9) 0.050(6) -0.021(6) 0.029(5) -0.042(7)
C25 0.135(15) 0.085(12) 0.031(7) 0.000 0.000 -0.065(12)
Cl1 0.069(2) 0.069(3) 0.064(2) -0.0142(19) 0.000 0.000
O1 0.115(5) 0.135(7) 0.093(5) 0.016(5) 0.041(5) 0.010(5)
O2 0.169(7) 0.129(7) 0.105(6) -0.024(6) 0.000(6) -0.092(6)

loop_
_atom_type_symbol
_atom_type_description
_atom_type_scat_dispersion_real
_atom_type_scat_dispersion_imag
_atom_type_scat_source
Au Au -2.0133 8.8022 'International Tables Vol C Tables 4.2.6.8 and 6.1.1.4'
N N 0.0061 0.0033 'International Tables Vol C Tables 4.2.6.8 and 6.1.1.4'
C C 0.0033 0.0016 'International Tables Vol C Tables 4.2.6.8 and 6.1.1.4'
Cl Cl 0.1484 0.1585 'International Tables Vol C Tables 4.2.6.8 and 6.1.1.4'
O O 0.0106 0.0060 'International Tables Vol C Tables 4.2.6.8 and 6.1.1.4'
H H 0.0000 0.0000 'International Tables Vol C Tables 4.2.6.8 and 6.1.1.4'

loop_
_geom_angle_atom_site_label_1
_geom_angle_atom_site_label_2
_geom_angle_atom_site_label_3
_geom_angle
_geom_angle_site_symmetry_1
_geom_angle_site_symmetry_3
N1 Au1 N1 89.8(3) . 2_655
N1 Au1 N2 177.31(19) . 2_655
N1 Au1 N2 90.1(2) 2_655 2_655
N1 Au1 N2 90.1(2) . .
N1 Au1 N2 177.31(19) 2_655 .
N2 Au1 N2 90.1(3) 2_655 .
C2 N1 C5 107.7(6) . .
C2 N1 Au1 126.2(5) . .
C5 N1 Au1 125.4(4) . .
C7 N2 C10 107.9(6) . .
C7 N2 Au1 125.8(5) . .
C10 N2 Au1 125.6(5) . .
C2 C1 C2 124.6(8) 2_655 .
C2 C1 C12 117.7(4) 2_655 .
C2 C1 C12 117.7(4) . .
N1 C2 C1 125.4(6) . .
N1 C2 C3 107.5(6) . .
C1 C2 C3 127.0(6) . .
C4 C3 C2 108.8(6) . .
C3 C4 C5 108.4(6) . .
C6 C5 N1 126.2(6) . .
C6 C5 C4 126.2(6) . .
N1 C5 C4 107.5(6) . .
C5 C6 C7 124.1(7) . .
C5 C6 C16 118.7(6) . .
C7 C6 C16 117.2(6) . .
N2 C7 C6 126.4(6) . .
N2 C7 C8 108.1(6) . .
C6 C7 C8 125.4(7) . .
C9 C8 C7 107.9(7) . .
C8 C9 C10 109.0(7) . .
C11 C10 N2 125.8(7) . .
C11 C10 C9 127.1(7) . .
N2 C10 C9 107.0(6) . .
C10 C11 C10 125.0(9) . 2_655
C10 C11 C22 117.5(4) . .
C10 C11 C22 117.5(4) 2_655 .
C13 C12 C13 117.4(9) 2_655 .
C13 C12 C1 121.3(4) 2_655 .
C13 C12 C1 121.3(4) . .
C14 C13 C12 121.5(8) . .
C15 C14 C13 119.9(8) . .
C14 C15 C14 119.8(10) 2_655 .
C21 C16 C17 119.3(7) . .
C21 C16 C6 121.6(7) . .
C17 C16 C6 119.2(6) . .
C16 C17 C18 119.7(7) . .
C19 C18 C17 119.9(8) . .
C20 C19 C18 120.5(8) . .
C19 C20 C21 120.2(8) . .
C16 C21 C20 120.4(7) . .
C23 C22 C23 118.5(10) . 2_655
C23 C22 C11 120.7(5) . .
C23 C22 C11 120.7(5) 2_655 .
C24 C23 C22 121.0(10) . .
C25 C24 C23 118.9(11) . .
C24 C25 C24 121.7(12) . 2_655
O2 Cl1 O2 109.6(8) . 3
O2 Cl1 O1 109.1(5) . .
O2 Cl1 O1 108.6(5) 3 .
O2 Cl1 O1 108.6(5) . 3
O2 Cl1 O1 109.1(5) 3 3
O1 Cl1 O1 111.8(6) . 3

loop_
_geom_bond_atom_site_label_1
_geom_bond_atom_site_label_2
_geom_bond_distance
_geom_bond_site_symmetry_2
Au1 N1 2.032(5) .
Au1 N1 2.032(5) 2_655
Au1 N2 2.033(5) 2_655
Au1 N2 2.033(5) .
N1 C2 1.389(7) .
N1 C5 1.391(8) .
N2 C7 1.373(8) .
N2 C10 1.400(8) .
C1 C2 1.393(8) 2_655
C1 C2 1.393(8) .
C1 C12 1.491(12) .
C2 C3 1.416(9) .
C3 C4 1.339(9) .
C4 C5 1.422(9) .
C5 C6 1.382(9) .
C6 C7 1.392(9) .
C6 C16 1.493(9) .
C7 C8 1.415(9) .
C8 C9 1.347(9) .
C9 C10 1.409(10) .
C10 C11 1.380(8) .
C11 C10 1.380(8) 2_655
C11 C22 1.491(13) .
C12 C13 1.387(9) 2_655
C12 C13 1.387(9) .
C13 C14 1.376(10) .
C14 C15 1.375(10) .
C15 C14 1.375(10) 2_655
C16 C21 1.376(9) .
C16 C17 1.388(9) .
C17 C18 1.392(10) .
C18 C19 1.366(10) .
C19 C20 1.365(10) .
C20 C21 1.379(10) .
C22 C23 1.398(10) .
C22 C23 1.398(10) 2_655
C23 C24 1.391(11) .
C24 C25 1.382(13) .
C25 C24 1.382(13) 2_655
Cl1 O2 1.397(7) .
Cl1 O2 1.397(7) 3
Cl1 O1 1.421(6) .
Cl1 O1 1.421(6) 3
